data_7210045
loop_
_publ_author_name
'Yang, Yan'
'Du, Peng'
'Yang, Jin'
'Kan, Wei-Qiu'
'Ma, Jian-Fang'

_publ_section_title
;
 A series of Cu(ii) and Cd(ii) coordination polymers constructed by
 3,5-dinitrosalicylic acid and flexible bis(triazole) ligands containing
 different spacers
;
_journal_issue 21
_journal_name_full CrystEngComm
_journal_page_first 4357
_journal_paper_doi 10.1039/c3ce00034f
_journal_volume 15
_journal_year 2013
_chemical_formula_moiety 'C22 H18 Cu2 N10 O15'
_chemical_formula_sum 'C22 H18 Cu2 N10 O15'
_chemical_formula_weight 789.53
_chemical_name_systematic
;
?
;
_space_group_IT_number 52
_symmetry_cell_setting orthorhombic
_symmetry_space_group_name_Hall '-P 2a 2bc'
_symmetry_space_group_name_H-M 'P n n a'
_atom_sites_solution_hydrogens geom
_atom_sites_solution_primary direct
_atom_sites_solution_secondary difmap
_audit_creation_method SHELXL-97
_cell_angle_alpha 90.00
_cell_angle_beta 90.00
_cell_angle_gamma 90.00
_cell_formula_units_Z 8
_cell_length_a 16.8360(4)
_cell_length_b 21.2727(4)
_cell_length_c 15.8167(4)
_cell_measurement_reflns_used 6692
_cell_measurement_temperature 293(2)
_cell_measurement_theta_max 29.1980
_cell_measurement_theta_min 2.8417
_cell_volume 5664.7(2)
_computing_cell_refinement CrysAlis
_computing_data_collection 'CrysAlis (Oxford Diffraction, 2006)'
_computing_data_reduction CrysAlis
_computing_structure_refinement 'SHELXL-97 (Sheldrick, 2008)'
_computing_structure_solution 'SHELXS-97 (Sheldrick, 1997)'
_diffrn_ambient_temperature 293(2)
_diffrn_detector_area_resol_mean 10.0
_diffrn_measured_fraction_theta_full 0.998
_diffrn_measured_fraction_theta_max 0.998
_diffrn_measurement_device_type 'Oxford Diffraction Gemini R Ultra'
_diffrn_measurement_method '\w scan'
_diffrn_radiation_monochromator graphite
_diffrn_radiation_source 'fine-focus sealed tube'
_diffrn_radiation_type MoK\a
_diffrn_radiation_wavelength 0.71073
_diffrn_reflns_av_R_equivalents 0.0411
_diffrn_reflns_av_sigmaI/netI 0.0587
_diffrn_reflns_limit_h_max 14
_diffrn_reflns_limit_h_min -20
_diffrn_reflns_limit_k_max 25
_diffrn_reflns_limit_k_min -24
_diffrn_reflns_limit_l_max 15
_diffrn_reflns_limit_l_min -19
_diffrn_reflns_number 22235
_diffrn_reflns_theta_full 25.00
_diffrn_reflns_theta_max 25.34
_diffrn_reflns_theta_min 3.00
_exptl_absorpt_coefficient_mu 1.597
_exptl_absorpt_correction_T_max 0.6634
_exptl_absorpt_correction_T_min 0.6049
_exptl_absorpt_correction_type multi-scan
_exptl_absorpt_process_details
;
CrysAlis (Oxford Diffraction, 2006)
;
_exptl_crystal_colour blue
_exptl_crystal_density_diffrn 1.852
_exptl_crystal_density_method 'not measured'
_exptl_crystal_description block
_exptl_crystal_F_000 3184
_exptl_crystal_size_max 0.35
_exptl_crystal_size_mid 0.32
_exptl_crystal_size_min 0.28
_refine_diff_density_max 0.693
_refine_diff_density_min -0.430
_refine_diff_density_rms 0.054
_refine_ls_extinction_method none
_refine_ls_goodness_of_fit_ref 0.823
_refine_ls_hydrogen_treatment mixed
_refine_ls_matrix_type full
_refine_ls_number_parameters 477
_refine_ls_number_reflns 5173
_refine_ls_number_restraints 3
_refine_ls_restrained_S_all 0.823
_refine_ls_R_factor_all 0.0569
_refine_ls_R_factor_gt 0.0298
_refine_ls_shift/su_max 0.006
_refine_ls_shift/su_mean 0.000
_refine_ls_structure_factor_coef Fsqd
_refine_ls_weighting_details 'calc w=1/[\s^2^(Fo^2^)+(0.0325P)^2^+0.0000P] where P=(Fo^2^+2Fc^2^)/3'
_refine_ls_weighting_scheme calc
_refine_ls_wR_factor_gt 0.0593
_refine_ls_wR_factor_ref 0.0623
_reflns_number_gt 3242
_reflns_number_total 5173
_reflns_threshold_expression >2\s(I)
_cod_data_source_file c3ce00034f.txt
_cod_data_source_block Compound-3
_cod_original_sg_symbol_H-M Pnna
_cod_database_code 7210045

loop_
_symmetry_equiv_pos_as_xyz
'x, y, z'
'-x+1/2, -y, z'
'x, -y+1/2, -z+1/2'
'-x+1/2, y+1/2, -z+1/2'
'-x, -y, -z'
'x-1/2, y, -z'
'-x, y-1/2, z-1/2'
'x-1/2, -y-1/2, z-1/2'

loop_
_atom_site_label
_atom_site_type_symbol
_atom_site_fract_x
_atom_site_fract_y
_atom_site_fract_z
_atom_site_U_iso_or_equiv
_atom_site_adp_type
_atom_site_occupancy
_atom_site_symmetry_multiplicity
_atom_site_calc_flag
_atom_site_refinement_flags
_atom_site_disorder_assembly
_atom_site_disorder_group
Cu1 Cu 0.07178(2) 0.277450(14) 0.08736(2) 0.03303(10) Uani 1 1 d . . .
Cu2 Cu -0.03428(2) 0.383028(14) 0.27255(2) 0.03271(10) Uani 1 1 d . . .
C1 C 0.04498(18) 0.38546(13) -0.0336(2) 0.0431(8) Uani 1 1 d . . .
H1 H 0.0079 0.3634 -0.0655 0.052 Uiso 1 1 calc R . .
C2 C 0.12845(18) 0.40664(12) 0.0601(2) 0.0396(8) Uani 1 1 d . . .
H2 H 0.1628 0.4043 0.1060 0.048 Uiso 1 1 calc R . .
C3 C 0.15849(19) 0.51741(12) 0.0150(2) 0.0490(9) Uani 1 1 d . . .
H3A H 0.1864 0.5215 0.0684 0.059 Uiso 1 1 calc R . .
H3B H 0.1195 0.5509 0.0118 0.059 Uiso 1 1 calc R . .
C4 C 0.2169(2) 0.52406(13) -0.0569(2) 0.0507(9) Uani 1 1 d . . .
H4A H 0.2402 0.5657 -0.0545 0.061 Uiso 1 1 calc R . .
H4B H 0.1881 0.5208 -0.1099 0.061 Uiso 1 1 calc R . .
C5 C -0.05017(19) 0.39583(13) 0.4627(2) 0.0454(8) Uani 1 1 d . . .
H5 H -0.0301 0.3559 0.4735 0.054 Uiso 1 1 calc R . .
C6 C -0.08484(18) 0.47643(13) 0.3976(2) 0.0397(8) Uani 1 1 d . . .
H6 H -0.0953 0.5060 0.3557 0.048 Uiso 1 1 calc R . .
C7 C -0.14380(19) 0.53561(13) 0.5190(2) 0.0479(9) Uani 1 1 d . . .
H7A H -0.1458 0.5710 0.4803 0.057 Uiso 1 1 calc R A 1
H7B H -0.1144 0.5488 0.5686 0.057 Uiso 1 1 calc R A 1
C8 C -0.2266(5) 0.5189(6) 0.5448(13) 0.060(4) Uani 0.55(2) 1 d P . 1
H8A H -0.2248 0.5292 0.6045 0.071 Uiso 0.55(2) 1 calc PR . 1
H8B H -0.2560 0.5533 0.5194 0.071 Uiso 0.55(2) 1 calc PR . 1
C8' C -0.2324(6) 0.5313(4) 0.4940(12) 0.039(3) Uani 0.45(2) 1 d P . 2
H8'1 H -0.2626 0.5575 0.5326 0.047 Uiso 0.45(2) 1 calc PR . 2
H8'2 H -0.2385 0.5489 0.4379 0.047 Uiso 0.45(2) 1 calc PR . 2
C9 C 0.19462(16) 0.17546(11) 0.17273(17) 0.0258(6) Uani 1 1 d . . .
C10 C 0.22625(17) 0.23308(11) 0.13946(18) 0.0280(7) Uani 1 1 d . . .
C11 C 0.31074(17) 0.23781(11) 0.13945(18) 0.0306(7) Uani 1 1 d . . .
C12 C 0.36019(18) 0.19052(13) 0.16739(18) 0.0361(7) Uani 1 1 d . . .
H12 H 0.4151 0.1954 0.1662 0.043 Uiso 1 1 calc R . .
C13 C 0.32639(18) 0.13622(12) 0.19692(19) 0.0356(7) Uani 1 1 d . . .
C14 C 0.24484(18) 0.12895(12) 0.20132(17) 0.0309(7) Uani 1 1 d . . .
H14 H 0.2237 0.0922 0.2239 0.037 Uiso 1 1 calc R . .
C15 C 0.10823(17) 0.16372(12) 0.17851(18) 0.0299(7) Uani 1 1 d . . .
C16 C -0.15763(16) 0.30285(11) 0.14840(18) 0.0266(7) Uani 1 1 d . . .
C17 C -0.18978(17) 0.34593(12) 0.20888(18) 0.0303(7) Uani 1 1 d . . .
C18 C -0.27454(17) 0.34695(12) 0.21277(18) 0.0317(7) Uani 1 1 d . B .
C19 C -0.32249(18) 0.30709(13) 0.16878(18) 0.0337(7) Uani 1 1 d . . .
H19 H -0.3774 0.3088 0.1747 0.040 Uiso 1 1 calc R . .
C20 C -0.28758(18) 0.26419(11) 0.11527(18) 0.0315(7) Uani 1 1 d . . .
C21 C -0.20700(17) 0.26238(11) 0.10420(18) 0.0292(7) Uani 1 1 d . . .
H21 H -0.1851 0.2336 0.0665 0.035 Uiso 1 1 calc R . .
C22 C -0.07142(18) 0.30056(11) 0.1309(2) 0.0304(7) Uani 1 1 d . . .
N1 N 0.08277(13) 0.36027(9) 0.03297(16) 0.0336(6) Uani 1 1 d . . .
N2 N 0.06487(16) 0.44403(10) -0.04975(17) 0.0475(7) Uani 1 1 d . . .
N3 N 0.11796(14) 0.45675(9) 0.01222(16) 0.0367(6) Uani 1 1 d . . .
N4 N -0.05160(14) 0.42107(10) 0.38476(15) 0.0336(6) Uani 1 1 d . . .
N5 N -0.07921(17) 0.43190(11) 0.52213(17) 0.0500(7) Uani 1 1 d . . .
N6 N -0.10095(14) 0.48368(10) 0.47807(17) 0.0356(6) Uani 1 1 d . . .
N7 N 0.35039(17) 0.29602(11) 0.11307(17) 0.0406(7) Uani 1 1 d . . .
N8 N 0.37805(18) 0.08575(12) 0.22877(18) 0.0508(7) Uani 1 1 d . . .
N9 N -0.31358(17) 0.39301(13) 0.2677(2) 0.0440(7) Uani 1 1 d . . .
N10 N -0.33759(16) 0.22145(12) 0.06693(16) 0.0422(7) Uani 1 1 d . . .
O1 O 0.08478(11) 0.11602(8) 0.21801(12) 0.0347(5) Uani 1 1 d . . .
O2 O 0.05801(11) 0.19962(8) 0.14363(13) 0.0384(5) Uani 1 1 d . . .
O3 O 0.18283(11) 0.27880(8) 0.11303(13) 0.0370(5) Uani 1 1 d . . .
O4 O 0.31562(14) 0.33421(10) 0.07061(18) 0.0664(7) Uani 1 1 d . . .
O5 O 0.41872(14) 0.30401(11) 0.13717(16) 0.0660(7) Uani 1 1 d . . .
O6 O 0.44916(16) 0.09377(11) 0.22601(18) 0.0742(8) Uani 1 1 d . . .
O7 O 0.34690(16) 0.03778(10) 0.25560(18) 0.0745(8) Uani 1 1 d . . .
O8 O -0.04676(11) 0.27290(8) 0.06565(12) 0.0326(5) Uani 1 1 d . . .
O9 O -0.02123(11) 0.32613(8) 0.17996(13) 0.0377(5) Uani 1 1 d . . .
O10 O -0.14858(11) 0.38162(9) 0.25653(13) 0.0444(5) Uani 1 1 d . . .
O11 O -0.2891(2) 0.44493(18) 0.2700(4) 0.085(2) Uani 0.742(8) 1 d P B 1
O12 O -0.3724(2) 0.37632(17) 0.3073(3) 0.0709(18) Uani 0.742(8) 1 d P B 1
O11' O -0.2832(8) 0.4064(7) 0.3349(8) 0.085(6) Uani 0.258(8) 1 d P B 2
O12' O -0.3639(9) 0.4237(8) 0.2390(9) 0.119(9) Uani 0.258(8) 1 d P B 2
O13 O -0.40951(14) 0.23075(10) 0.06520(15) 0.0581(7) Uani 1 1 d . . .
O14 O -0.30535(14) 0.17875(10) 0.02741(15) 0.0563(6) Uani 1 1 d . . .
O1W O -0.01379(17) 0.47359(9) 0.19659(17) 0.0645(8) Uani 1 1 d D . .
H1A H -0.041(2) 0.4951(15) 0.163(2) 0.097 Uiso 1 1 d D . .
H1B H 0.0216(18) 0.4937(16) 0.221(2) 0.097 Uiso 1 1 d D . .

loop_
_atom_site_aniso_label
_atom_site_aniso_U_11
_atom_site_aniso_U_22
_atom_site_aniso_U_33
_atom_site_aniso_U_23
_atom_site_aniso_U_13
_atom_site_aniso_U_12
Cu1 0.02194(19) 0.02854(16) 0.0486(2) 0.00814(17) 0.00428(18) 0.00004(15)
Cu2 0.0262(2) 0.03316(17) 0.0388(2) -0.00365(17) -0.00434(18) 0.00325(15)
C1 0.0335(19) 0.0357(15) 0.060(2) 0.0046(16) -0.0132(17) -0.0054(14)
C2 0.037(2) 0.0415(17) 0.040(2) 0.0067(15) -0.0078(15) -0.0073(14)
C3 0.046(2) 0.0280(15) 0.073(3) -0.0034(16) -0.007(2) -0.0089(14)
C4 0.053(2) 0.0417(17) 0.057(2) 0.0099(15) -0.0148(19) -0.0228(14)
C5 0.051(2) 0.0369(16) 0.049(2) 0.0058(16) 0.0005(18) 0.0140(15)
C6 0.042(2) 0.0405(16) 0.036(2) 0.0037(14) -0.0082(16) 0.0090(14)
C7 0.042(2) 0.0373(16) 0.064(2) -0.0178(16) -0.0022(19) 0.0077(15)
C8 0.044(5) 0.055(7) 0.080(10) -0.040(7) -0.004(5) 0.007(4)
C8' 0.036(5) 0.041(4) 0.040(7) 0.011(4) 0.007(5) 0.013(3)
C9 0.0265(17) 0.0272(13) 0.0238(16) 0.0000(12) 0.0022(13) 0.0008(12)
C10 0.0241(16) 0.0306(14) 0.0293(17) -0.0033(13) 0.0017(13) -0.0008(12)
C11 0.0242(17) 0.0353(16) 0.0324(18) -0.0007(13) 0.0000(14) -0.0045(13)
C12 0.0218(17) 0.0501(17) 0.037(2) -0.0083(15) -0.0024(15) 0.0020(14)
C13 0.0335(19) 0.0385(16) 0.0348(19) -0.0035(14) -0.0070(15) 0.0098(14)
C14 0.0330(18) 0.0293(14) 0.0303(19) -0.0009(12) -0.0011(14) 0.0004(13)
C15 0.0291(18) 0.0280(14) 0.0324(18) -0.0030(13) 0.0074(15) -0.0012(13)
C16 0.0228(16) 0.0270(13) 0.0299(17) 0.0038(12) 0.0017(14) 0.0033(12)
C17 0.0295(18) 0.0305(14) 0.0310(18) 0.0047(13) -0.0011(14) 0.0018(13)
C18 0.0273(17) 0.0353(14) 0.0327(19) 0.0017(14) 0.0013(14) 0.0081(13)
C19 0.0235(17) 0.0416(15) 0.0361(19) 0.0099(14) 0.0004(15) 0.0013(14)
C20 0.0312(18) 0.0317(15) 0.0316(18) 0.0044(13) -0.0066(15) -0.0041(13)
C21 0.0286(17) 0.0287(14) 0.0303(18) 0.0018(12) 0.0000(14) 0.0036(12)
C22 0.0299(18) 0.0238(13) 0.0375(19) 0.0078(13) 0.0039(16) 0.0034(13)
N1 0.0244(14) 0.0304(12) 0.0461(16) 0.0073(11) -0.0005(12) -0.0034(11)
N2 0.0425(17) 0.0383(14) 0.0616(19) 0.0104(13) -0.0211(15) -0.0080(12)
N3 0.0341(16) 0.0284(12) 0.0477(17) 0.0040(12) -0.0025(13) -0.0042(11)
N4 0.0305(15) 0.0337(12) 0.0365(16) -0.0007(11) -0.0082(12) 0.0055(11)
N5 0.057(2) 0.0489(15) 0.0442(18) 0.0049(14) 0.0043(15) 0.0142(14)
N6 0.0316(15) 0.0335(13) 0.0416(18) -0.0037(12) -0.0029(13) 0.0027(11)
N7 0.0322(17) 0.0482(16) 0.0415(18) -0.0043(13) 0.0084(14) -0.0137(13)
N8 0.047(2) 0.0527(17) 0.0520(19) -0.0090(15) -0.0163(17) 0.0194(15)
N9 0.0305(17) 0.0512(18) 0.050(2) -0.0109(16) 0.0046(17) 0.0098(16)
N10 0.0391(18) 0.0416(14) 0.0457(18) 0.0061(14) -0.0070(14) -0.0081(14)
O1 0.0297(12) 0.0290(9) 0.0453(13) 0.0107(9) 0.0087(10) -0.0023(8)
O2 0.0220(12) 0.0350(10) 0.0582(14) 0.0167(10) 0.0021(10) -0.0010(9)
O3 0.0216(11) 0.0308(9) 0.0588(15) 0.0107(10) -0.0010(10) -0.0009(9)
O4 0.0455(16) 0.0486(12) 0.105(2) 0.0289(14) 0.0044(15) -0.0071(11)
O5 0.0358(16) 0.0944(17) 0.0679(17) 0.0130(14) -0.0034(14) -0.0322(13)
O6 0.0381(17) 0.0882(17) 0.096(2) 0.0065(16) -0.0174(15) 0.0255(13)
O7 0.0746(19) 0.0440(13) 0.105(2) 0.0167(14) -0.0207(16) 0.0144(12)
O8 0.0258(11) 0.0360(10) 0.0359(12) -0.0047(10) 0.0049(9) 0.0020(9)
O9 0.0219(12) 0.0443(11) 0.0469(13) -0.0139(10) -0.0004(10) 0.0007(9)
O10 0.0249(12) 0.0517(11) 0.0567(15) -0.0221(11) -0.0032(11) 0.0061(10)
O11 0.061(3) 0.058(3) 0.138(5) -0.038(3) 0.034(3) 0.001(2)
O12 0.052(3) 0.083(3) 0.078(3) -0.011(2) 0.037(2) 0.006(2)
O11' 0.094(11) 0.118(11) 0.044(8) -0.028(8) 0.016(7) 0.052(8)
O12' 0.102(13) 0.159(14) 0.097(12) -0.051(11) -0.041(9) 0.107(12)
O13 0.0329(15) 0.0650(14) 0.0764(19) -0.0020(13) -0.0133(13) -0.0084(11)
O14 0.0583(17) 0.0480(13) 0.0627(17) -0.0124(12) -0.0042(13) -0.0086(11)
O1W 0.076(2) 0.0442(13) 0.073(2) 0.0221(12) -0.0416(15) -0.0178(12)

loop_
_atom_type_symbol
_atom_type_description
_atom_type_scat_dispersion_real
_atom_type_scat_dispersion_imag
_atom_type_scat_source
C C 0.0033 0.0016 'International Tables Vol C Tables 4.2.6.8 and 6.1.1.4'
H H 0.0000 0.0000 'International Tables Vol C Tables 4.2.6.8 and 6.1.1.4'
N N 0.0061 0.0033 'International Tables Vol C Tables 4.2.6.8 and 6.1.1.4'
O O 0.0106 0.0060 'International Tables Vol C Tables 4.2.6.8 and 6.1.1.4'
Cu Cu 0.3201 1.2651 'International Tables Vol C Tables 4.2.6.8 and 6.1.1.4'

loop_
_geom_angle_atom_site_label_1
_geom_angle_atom_site_label_2
_geom_angle_atom_site_label_3
_geom_angle
_geom_angle_site_symmetry_1
_geom_angle_site_symmetry_3
O2 Cu1 O3 91.89(8) . .
O2 Cu1 N1 177.24(9) . .
O3 Cu1 N1 89.28(9) . .
O2 Cu1 O8 85.26(7) . .
O3 Cu1 O8 176.88(8) . .
N1 Cu1 O8 93.51(8) . .
O2 Cu1 O9 90.61(8) . .
O3 Cu1 O9 120.36(8) . .
N1 Cu1 O9 86.64(8) . .
O8 Cu1 O9 58.50(7) . .
O9 Cu2 O10 90.24(8) . .
O9 Cu2 N4 164.95(9) . .
O10 Cu2 N4 88.69(9) . .
O9 Cu2 O1 87.06(8) . 3
O10 Cu2 O1 176.75(9) . 3
N4 Cu2 O1 94.39(9) . 3
O9 Cu2 O1W 96.49(10) . .
O10 Cu2 O1W 95.37(9) . .
N4 Cu2 O1W 98.56(10) . .
O1 Cu2 O1W 83.15(8) 3 .
N2 C1 N1 114.2(3) . .
N2 C1 H1 122.9 . .
N1 C1 H1 122.9 . .
N3 C2 N1 109.8(3) . .
N3 C2 H2 125.1 . .
N1 C2 H2 125.1 . .
N3 C3 C4 111.3(3) . .
N3 C3 H3A 109.4 . .
C4 C3 H3A 109.4 . .
N3 C3 H3B 109.4 . .
C4 C3 H3B 109.4 . .
H3A C3 H3B 108.0 . .
C3 C4 C4 114.6(2) . 2_565
C3 C4 H4A 108.6 . .
C4 C4 H4A 108.6 2_565 .
C3 C4 H4B 108.6 . .
C4 C4 H4B 108.6 2_565 .
H4A C4 H4B 107.6 . .
N5 C5 N4 114.7(2) . .
N5 C5 H5 122.6 . .
N4 C5 H5 122.6 . .
N6 C6 N4 110.0(3) . .
N6 C6 H6 125.0 . .
N4 C6 H6 125.0 . .
N6 C7 C8 113.5(4) . .
N6 C7 C8' 108.4(5) . .
C8 C7 C8' 32.4(4) . .
N6 C7 H7A 108.9 . .
C8 C7 H7A 108.9 . .
C8' C7 H7A 81.5 . .
N6 C7 H7B 108.9 . .
C8 C7 H7B 108.9 . .
C8' C7 H7B 135.8 . .
H7A C7 H7B 107.7 . .
C8 C8 C7 145.2(12) 2_465 .
C8 C8 H8A 100.6 2_465 .
C7 C8 H8A 100.6 . .
C8 C8 H8B 100.6 2_465 .
C7 C8 H8B 100.6 . .
H8A C8 H8B 104.3 . .
C8' C8' C7 116.6(9) 2_465 .
C8' C8' H8'1 108.2 2_465 .
C7 C8' H8'1 108.2 . .
C8' C8' H8'2 108.2 2_465 .
C7 C8' H8'2 108.2 . .
H8'1 C8' H8'2 107.3 . .
C14 C9 C10 120.4(3) . .
C14 C9 C15 117.5(2) . .
C10 C9 C15 122.1(2) . .
O3 C10 C11 120.9(2) . .
O3 C10 C9 123.6(3) . .
C11 C10 C9 115.5(2) . .
C12 C11 C10 123.4(2) . .
C12 C11 N7 115.6(3) . .
C10 C11 N7 120.9(2) . .
C13 C12 C11 118.3(3) . .
C13 C12 H12 120.9 . .
C11 C12 H12 120.9 . .
C12 C13 C14 121.6(3) . .
C12 C13 N8 119.1(3) . .
C14 C13 N8 119.2(3) . .
C9 C14 C13 120.8(3) . .
C9 C14 H14 119.6 . .
C13 C14 H14 119.6 . .
O1 C15 O2 119.6(3) . .
O1 C15 C9 118.5(2) . .
O2 C15 C9 121.9(2) . .
C21 C16 C17 120.5(3) . .
C21 C16 C22 118.3(3) . .
C17 C16 C22 121.2(2) . .
O10 C17 C18 120.6(2) . .
O10 C17 C16 124.8(3) . .
C18 C17 C16 114.6(2) . .
C19 C18 C17 124.1(3) . .
C19 C18 N9 117.0(3) . .
C17 C18 N9 118.9(3) . .
C18 C19 C20 118.3(3) . .
C18 C19 H19 120.9 . .
C20 C19 H19 120.9 . .
C21 C20 C19 121.4(3) . .
C21 C20 N10 119.2(3) . .
C19 C20 N10 119.3(3) . .
C20 C21 C16 120.8(3) . .
C20 C21 H21 119.6 . .
C16 C21 H21 119.6 . .
O8 C22 O9 118.8(3) . .
O8 C22 C16 119.5(3) . .
O9 C22 C16 121.7(3) . .
C2 N1 C1 103.4(2) . .
C2 N1 Cu1 125.5(2) . .
C1 N1 Cu1 130.96(19) . .
C1 N2 N3 102.5(2) . .
C2 N3 N2 110.0(2) . .
C2 N3 C3 129.3(3) . .
N2 N3 C3 120.5(2) . .
C6 N4 C5 102.9(2) . .
C6 N4 Cu2 124.6(2) . .
C5 N4 Cu2 131.18(19) . .
C5 N5 N6 102.0(2) . .
C6 N6 N5 110.4(2) . .
C6 N6 C7 128.1(3) . .
N5 N6 C7 121.2(3) . .
O4 N7 O5 122.4(3) . .
O4 N7 C11 120.4(3) . .
O5 N7 C11 117.1(3) . .
O6 N8 O7 123.7(3) . .
O6 N8 C13 118.0(3) . .
O7 N8 C13 118.3(3) . .
O12' N9 O11 75.0(9) . .
O12' N9 O11' 121.2(8) . .
O11 N9 O11' 66.8(7) . .
O12' N9 O12 76.9(10) . .
O11 N9 O12 122.6(3) . .
O11' N9 O12 87.8(7) . .
O12' N9 C18 118.1(7) . .
O11 N9 C18 119.1(3) . .
O11' N9 C18 119.2(6) . .
O12 N9 C18 118.2(3) . .
O13 N10 O14 122.9(3) . .
O13 N10 C20 118.8(3) . .
O14 N10 C20 118.2(3) . .
C15 O1 Cu2 110.03(17) . 3
C15 O2 Cu1 130.58(18) . .
C10 O3 Cu1 127.79(17) . .
C22 O8 Cu1 99.42(18) . .
C22 O9 Cu2 131.50(19) . .
C22 O9 Cu1 82.84(17) . .
Cu2 O9 Cu1 145.26(10) . .
C17 O10 Cu2 128.73(18) . .
Cu2 O1W H1A 135(3) . .
Cu2 O1W H1B 107(3) . .
H1A O1W H1B 114(3) . .

loop_
_geom_bond_atom_site_label_1
_geom_bond_atom_site_label_2
_geom_bond_distance
_geom_bond_site_symmetry_2
Cu1 O2 1.8940(17) .
Cu1 O3 1.9133(18) .
Cu1 N1 1.969(2) .
Cu1 O8 2.0274(18) .
Cu1 O9 2.3811(19) .
Cu2 O9 1.9125(19) .
Cu2 O10 1.941(2) .
Cu2 N4 1.972(2) .
Cu2 O1 2.0101(18) 3
Cu2 O1W 2.297(2) .
C1 N2 1.315(3) .
C1 N1 1.341(4) .
C1 H1 0.9300 .
C2 N3 1.320(3) .
C2 N1 1.322(3) .
C2 H2 0.9300 .
C3 N3 1.460(3) .
C3 C4 1.511(5) .
C3 H3A 0.9700 .
C3 H3B 0.9700 .
C4 C4 1.514(6) 2_565
C4 H4A 0.9700 .
C4 H4B 0.9700 .
C5 N5 1.308(4) .
C5 N4 1.344(4) .
C5 H5 0.9300 .
C6 N6 1.311(4) .
C6 N4 1.320(3) .
C6 H6 0.9300 .
C7 N6 1.469(3) .
C7 C8 1.496(11) .
C7 C8' 1.546(12) .
C7 H7A 0.9700 .
C7 H7B 0.9700 .
C8 C8 1.13(2) 2_465
C8 H8A 0.9700 .
C8 H8B 0.9700 .
C8' C8' 1.456(18) 2_465
C8' H8'1 0.9700 .
C8' H8'2 0.9700 .
C9 C14 1.378(4) .
C9 C10 1.436(3) .
C9 C15 1.478(4) .
C10 O3 1.287(3) .
C10 C11 1.426(4) .
C11 C12 1.378(4) .
C11 N7 1.467(3) .
C12 C13 1.370(4) .
C12 H12 0.9300 .
C13 C14 1.383(4) .
C13 N8 1.471(4) .
C14 H14 0.9300 .
C15 O1 1.255(3) .
C15 O2 1.266(3) .
C16 C21 1.386(4) .
C16 C17 1.431(4) .
C16 C22 1.478(4) .
C17 O10 1.275(3) .
C17 C18 1.429(4) .
C18 C19 1.362(4) .
C18 N9 1.465(4) .
C19 C20 1.376(4) .
C19 H19 0.9300 .
C20 C21 1.369(4) .
C20 N10 1.456(4) .
C21 H21 0.9300 .
C22 O8 1.258(3) .
C22 O9 1.270(3) .
N2 N3 1.354(3) .
N5 N6 1.354(3) .
N7 O4 1.206(3) .
N7 O5 1.224(3) .
N8 O6 1.210(3) .
N8 O7 1.223(3) .
N9 O12' 1.161(12) .
N9 O11 1.180(4) .
N9 O11' 1.212(12) .
N9 O12 1.225(4) .
N10 O13 1.227(3) .
N10 O14 1.229(3) .
O1 Cu2 2.0101(18) 3
O1W H1A 0.839(18) .
O1W H1B 0.831(18) .

loop_
_geom_hbond_atom_site_label_D
_geom_hbond_atom_site_label_H
_geom_hbond_atom_site_label_A
_geom_hbond_distance_DH
_geom_hbond_distance_HA
_geom_hbond_distance_DA
_geom_hbond_angle_DHA
_geom_hbond_site_symmetry_A
O1W H1A N2 0.839(18) 2.24(2) 3.034(3) 157(4) 5_565
O1W H1B O7 0.831(18) 2.43(2) 3.214(3) 157(4) 4

loop_
_geom_torsion_atom_site_label_1
_geom_torsion_atom_site_label_2
_geom_torsion_atom_site_label_3
_geom_torsion_atom_site_label_4
_geom_torsion
_geom_torsion_site_symmetry_1
_geom_torsion_site_symmetry_4
N3 C3 C4 C4 -61.5(4) . 2_565
N6 C7 C8 C8 -2(2) . 2_465
C8' C7 C8 C8 85.5(15) . 2_465
N6 C7 C8' C8' 42.2(6) . 2_465
C8 C7 C8' C8' -62.9(9) . 2_465
C14 C9 C10 O3 -178.8(2) . .
C15 C9 C10 O3 0.6(4) . .
C14 C9 C10 C11 -0.5(4) . .
C15 C9 C10 C11 178.9(2) . .
O3 C10 C11 C12 179.7(3) . .
C9 C10 C11 C12 1.3(4) . .
O3 C10 C11 N7 2.9(4) . .
C9 C10 C11 N7 -175.4(2) . .
C10 C11 C12 C13 -0.2(4) . .
N7 C11 C12 C13 176.7(3) . .
C11 C12 C13 C14 -1.9(4) . .
C11 C12 C13 N8 -178.7(3) . .
C10 C9 C14 C13 -1.4(4) . .
C15 C9 C14 C13 179.1(3) . .
C12 C13 C14 C9 2.7(4) . .
N8 C13 C14 C9 179.5(2) . .
C14 C9 C15 O1 8.5(4) . .
C10 C9 C15 O1 -171.0(2) . .
C14 C9 C15 O2 -170.2(2) . .
C10 C9 C15 O2 10.3(4) . .
C21 C16 C17 O10 174.8(3) . .
C22 C16 C17 O10 -5.6(4) . .
C21 C16 C17 C18 -5.4(4) . .
C22 C16 C17 C18 174.1(2) . .
O10 C17 C18 C19 -174.8(3) . .
C16 C17 C18 C19 5.4(4) . .
O10 C17 C18 N9 4.6(4) . .
C16 C17 C18 N9 -175.2(3) . .
C17 C18 C19 C20 -1.9(4) . .
N9 C18 C19 C20 178.7(3) . .
C18 C19 C20 C21 -1.8(4) . .
C18 C19 C20 N10 -179.4(2) . .
C19 C20 C21 C16 1.7(4) . .
N10 C20 C21 C16 179.3(2) . .
C17 C16 C21 C20 2.2(4) . .
C22 C16 C21 C20 -177.3(2) . .
C21 C16 C22 O8 15.1(4) . .
C17 C16 C22 O8 -164.5(2) . .
C21 C16 C22 O9 -165.2(2) . .
C17 C16 C22 O9 15.2(4) . .
N3 C2 N1 C1 0.2(3) . .
N3 C2 N1 Cu1 -175.96(18) . .
N2 C1 N1 C2 0.6(4) . .
N2 C1 N1 Cu1 176.5(2) . .
O2 Cu1 N1 C2 77(2) . .
O3 Cu1 N1 C2 -38.1(2) . .
O8 Cu1 N1 C2 140.5(2) . .
O9 Cu1 N1 C2 82.4(2) . .
O2 Cu1 N1 C1 -98(2) . .
O3 Cu1 N1 C1 146.8(3) . .
O8 Cu1 N1 C1 -34.5(3) . .
O9 Cu1 N1 C1 -92.7(3) . .
N1 C1 N2 N3 -1.2(4) . .
N1 C2 N3 N2 -1.0(4) . .
N1 C2 N3 C3 -176.2(3) . .
C1 N2 N3 C2 1.2(3) . .
C1 N2 N3 C3 177.0(3) . .
C4 C3 N3 C2 105.3(4) . .
C4 C3 N3 N2 -69.5(4) . .
N6 C6 N4 C5 0.8(3) . .
N6 C6 N4 Cu2 168.69(19) . .
N5 C5 N4 C6 -0.7(4) . .
N5 C5 N4 Cu2 -167.4(2) . .
O9 Cu2 N4 C6 -149.1(3) . .
O10 Cu2 N4 C6 -63.0(2) . .
O1 Cu2 N4 C6 115.9(2) 3 .
O1W Cu2 N4 C6 32.2(3) . .
O9 Cu2 N4 C5 15.2(5) . .
O10 Cu2 N4 C5 101.2(3) . .
O1 Cu2 N4 C5 -79.8(3) 3 .
O1W Cu2 N4 C5 -163.6(3) . .
N4 C5 N5 N6 0.3(4) . .
N4 C6 N6 N5 -0.7(3) . .
N4 C6 N6 C7 -174.4(3) . .
C5 N5 N6 C6 0.2(3) . .
C5 N5 N6 C7 174.5(3) . .
C8 C7 N6 C6 104.7(10) . .
C8' C7 N6 C6 70.4(7) . .
C8 C7 N6 N5 -68.4(10) . .
C8' C7 N6 N5 -102.8(6) . .
C12 C11 N7 O4 163.2(3) . .
C10 C11 N7 O4 -19.8(4) . .
C12 C11 N7 O5 -17.9(4) . .
C10 C11 N7 O5 159.1(3) . .
C12 C13 N8 O6 -1.5(4) . .
C14 C13 N8 O6 -178.4(3) . .
C12 C13 N8 O7 179.4(3) . .
C14 C13 N8 O7 2.5(4) . .
C19 C18 N9 O12' -50.9(13) . .
C17 C18 N9 O12' 129.6(12) . .
C19 C18 N9 O11 -138.7(5) . .
C17 C18 N9 O11 41.9(6) . .
C19 C18 N9 O11' 143.1(10) . .
C17 C18 N9 O11' -36.3(10) . .
C19 C18 N9 O12 38.7(5) . .
C17 C18 N9 O12 -140.8(4) . .
C21 C20 N10 O13 -166.8(3) . .
C19 C20 N10 O13 10.8(4) . .
C21 C20 N10 O14 10.9(4) . .
C19 C20 N10 O14 -171.5(3) . .
O2 C15 O1 Cu2 -7.8(3) . 3
C9 C15 O1 Cu2 173.47(19) . 3
O1 C15 O2 Cu1 174.69(18) . .
C9 C15 O2 Cu1 -6.6(4) . .
O3 Cu1 O2 C15 -3.8(2) . .
N1 Cu1 O2 C15 -118.8(19) . .
O8 Cu1 O2 C15 177.5(3) . .
O9 Cu1 O2 C15 -124.2(2) . .
C11 C10 O3 Cu1 167.1(2) . .
C9 C10 O3 Cu1 -14.7(4) . .
O2 Cu1 O3 C10 14.6(2) . .
N1 Cu1 O3 C10 -167.9(2) . .
O8 Cu1 O3 C10 38.6(16) . .
O9 Cu1 O3 C10 106.4(2) . .
O9 C22 O8 Cu1 7.0(2) . .
C16 C22 O8 Cu1 -173.31(19) . .
O2 Cu1 O8 C22 89.79(15) . .
O3 Cu1 O8 C22 65.7(15) . .
N1 Cu1 O8 C22 -87.73(16) . .
O9 Cu1 O8 C22 -3.83(14) . .
O8 C22 O9 Cu2 168.21(17) . .
C16 C22 O9 Cu2 -11.5(4) . .
O8 C22 O9 Cu1 -5.9(2) . .
C16 C22 O9 Cu1 174.4(2) . .
O10 Cu2 O9 C22 0.4(2) . .
N4 Cu2 O9 C22 86.3(4) . .
O1 Cu2 O9 C22 -177.7(2) 3 .
O1W Cu2 O9 C22 -95.0(2) . .
O10 Cu2 O9 Cu1 170.21(18) . .
N4 Cu2 O9 Cu1 -103.9(3) . .
O1 Cu2 O9 Cu1 -7.98(17) 3 .
O1W Cu2 O9 Cu1 74.78(18) . .
O2 Cu1 O9 C22 -80.29(15) . .
O3 Cu1 O9 C22 -172.84(14) . .
N1 Cu1 O9 C22 99.97(16) . .
O8 Cu1 O9 C22 3.78(14) . .
O2 Cu1 O9 Cu2 107.42(18) . .
O3 Cu1 O9 Cu2 14.9(2) . .
N1 Cu1 O9 Cu2 -72.32(18) . .
O8 Cu1 O9 Cu2 -168.5(2) . .
C18 C17 O10 Cu2 172.66(19) . .
C16 C17 O10 Cu2 -7.6(4) . .
O9 Cu2 O10 C17 9.4(2) . .
N4 Cu2 O10 C17 -155.6(2) . .
O1 Cu2 O10 C17 43.2(15) 3 .
O1W Cu2 O10 C17 105.9(2) . .
